data_8103086
loop_
_publ_author_name
'Yunde Zhu'

_publ_section_title
;
 Crystal structure of
 bis[2-((2-aminocyclohexylamino)methyl)benzoato]copper(II) trihydrate,
 Cu(C14H19N2O2)2 &#x00B7; 3H2O
;
_journal_issue 1
_journal_name_full 'Zeitschrift f\"ur Kristallographie - New Crystal Structures'
_journal_page_first 141
_journal_volume 226
_journal_year 2011
_chemical_formula_moiety 'C28 H44 Cu N4 O7'
_chemical_formula_sum 'C28 H44 Cu N4 O7'
_chemical_formula_weight 612.21
_chemical_melting_point ?
_chemical_name_systematic
;
 bis[2-((2-aminocyclohexylamino)methyl)benzoato]copper(II) trihydrate
;
_space_group_IT_number 15
_symmetry_cell_setting monoclinic
_symmetry_space_group_name_Hall '-C 2yc'
_symmetry_space_group_name_H-M 'C 1 2/c 1'
_atom_sites_solution_hydrogens geom
_atom_sites_solution_primary direct
_atom_sites_solution_secondary difmap
_audit_creation_method SHELXL-97
_audit_update_record
;
2010-10-31 # Formatted by publCIF
;
_cell_angle_alpha 90.00
_cell_angle_beta 107.474(6)
_cell_angle_gamma 90.00
_cell_formula_units_Z 4
_cell_length_a 21.7959(15)
_cell_length_b 13.4861(9)
_cell_length_c 11.9078(6)
_cell_measurement_reflns_used 1943
_cell_measurement_temperature 293(2)
_cell_measurement_theta_max 29.1829
_cell_measurement_theta_min 3.0211
_cell_volume 3338.7(4)
_computing_cell_refinement CrysAlis
_computing_data_collection CrysAlis
_computing_data_reduction CrysAlis
_computing_structure_refinement 'SHELXL-97 (Sheldrick, 1997)'
_computing_structure_solution SHELXS-97[1]
_diffrn_ambient_temperature 293(2)
_diffrn_detector_area_resol_mean 10.0
_diffrn_measured_fraction_theta_full 0.978
_diffrn_measured_fraction_theta_max 0.831
_diffrn_measurement_device_type 'Oxford Diffraction Gemini R Ultra'
_diffrn_measurement_method '\w scan'
_diffrn_radiation_monochromator graphite
_diffrn_radiation_source 'fine-focus sealed tube'
_diffrn_radiation_type MoK\a
_diffrn_radiation_wavelength 0.71073
_diffrn_reflns_av_R_equivalents 0.0328
_diffrn_reflns_av_sigmaI/netI 0.1461
_diffrn_reflns_limit_h_max 27
_diffrn_reflns_limit_h_min -20
_diffrn_reflns_limit_k_max 12
_diffrn_reflns_limit_k_min -18
_diffrn_reflns_limit_l_max 16
_diffrn_reflns_limit_l_min -15
_diffrn_reflns_number 7339
_diffrn_reflns_theta_full 25.00
_diffrn_reflns_theta_max 29.23
_diffrn_reflns_theta_min 3.31
_exptl_absorpt_coefficient_mu 0.699
_exptl_absorpt_correction_T_max 1.00000
_exptl_absorpt_correction_T_min 0.99285
_exptl_absorpt_correction_type multi-scan
_exptl_crystal_colour blue
_exptl_crystal_density_diffrn 1.218
_exptl_crystal_density_method 'not measured'
_exptl_crystal_description block
_exptl_crystal_F_000 1300
_exptl_crystal_size_max 0.19
_exptl_crystal_size_mid 0.17
_exptl_crystal_size_min 0.12
_refine_diff_density_max 0.856
_refine_diff_density_min -0.342
_refine_diff_density_rms 0.094
_refine_ls_extinction_method none
_refine_ls_goodness_of_fit_ref 1.144
_refine_ls_hydrogen_treatment constr
_refine_ls_matrix_type full
_refine_ls_number_parameters 191
_refine_ls_number_reflns 3774
_refine_ls_number_restraints 0
_refine_ls_restrained_S_all 1.144
_refine_ls_R_factor_all 0.1301
_refine_ls_R_factor_gt 0.0630
_refine_ls_shift/su_max 0.000
_refine_ls_shift/su_mean 0.000
_refine_ls_structure_factor_coef Fsqd
_refine_ls_weighting_details 'calc w=1/[\s^2^(Fo^2^)+(0.0567P)^2^+0.0000P] where P=(Fo^2^+2Fc^2^)/3'
_refine_ls_weighting_scheme calc
_refine_ls_wR_factor_gt 0.1609
_refine_ls_wR_factor_ref 0.1669
_reflns_number_gt 1579
_reflns_number_total 3774
_reflns_threshold_expression >2sigma(I)
_cod_data_source_file 1267-3269.cff
_cod_data_source_block c2c
_cod_depositor_comments
;
The following automatic conversions were performed:

'_chemical_melting_point' value 'not measured' was changed to '?' -
the value is undefined or not given.

Automatic conversion script
Id: cif_fix_values 1715 2011-07-08 13:25:40Z adriana 
;
_cod_original_sg_symbol_H-M c2/c
_cod_database_code 8103086

loop_
_symmetry_equiv_pos_as_xyz
'x, y, z'
'-x, y, -z+1/2'
'x+1/2, y+1/2, z'
'-x+1/2, y+1/2, -z+1/2'
'-x, -y, -z'
'x, -y, z-1/2'
'-x+1/2, -y+1/2, -z'
'x+1/2, -y+1/2, z-1/2'

loop_
_atom_site_label
_atom_site_type_symbol
_atom_site_fract_x
_atom_site_fract_y
_atom_site_fract_z
_atom_site_U_iso_or_equiv
_atom_site_adp_type
_atom_site_occupancy
_atom_site_symmetry_multiplicity
_atom_site_calc_flag
_atom_site_refinement_flags
Cu Cu 0.7500 0.2500 0.5000 0.0429(3) Uani 1 2 d S
N1 N 0.65731(17) 0.2925(3) 0.4156(3) 0.0427(10) Uani 1 1 d .
H1 H 0.6383 0.2421 0.3667 0.051 Uiso 1 1 calc R
O1 O 0.78901(19) 0.4117(3) 0.4557(3) 0.0671(11) Uani 1 1 d .
N2 N 0.73329(18) 0.3133(3) 0.6424(3) 0.0430(10) Uani 1 1 d .
H2A H 0.7375 0.2672 0.6988 0.052 Uiso 1 1 calc R
H2B H 0.7628 0.3609 0.6711 0.052 Uiso 1 1 calc R
C9 C 0.6243(2) 0.3000(4) 0.5096(3) 0.0435(12) Uani 1 1 d .
H9 H 0.6212 0.2325 0.5378 0.052 Uiso 1 1 calc R
C10 C 0.5560(2) 0.3427(4) 0.4719(4) 0.0550(15) Uani 1 1 d .
H10A H 0.5569 0.4099 0.4434 0.066 Uiso 1 1 calc R
H10B H 0.5288 0.3032 0.4083 0.066 Uiso 1 1 calc R
C14 C 0.6678(2) 0.3574(4) 0.6123(3) 0.0429(12) Uani 1 1 d .
H14 H 0.6702 0.4262 0.5873 0.052 Uiso 1 1 calc R
C7 C 0.6796(3) 0.3729(4) 0.2433(4) 0.0537(14) Uani 1 1 d .
C13 C 0.6409(2) 0.3575(4) 0.7154(4) 0.0526(14) Uani 1 1 d .
H13A H 0.6681 0.3976 0.7785 0.063 Uiso 1 1 calc R
H13B H 0.6408 0.2903 0.7445 0.063 Uiso 1 1 calc R
O2 O 0.8113(3) 0.5350(4) 0.3486(4) 0.1074(16) Uani 1 1 d .
C6 C 0.6439(3) 0.3295(5) 0.1398(4) 0.0733(19) Uani 1 1 d .
H6 H 0.6033 0.3048 0.1342 0.088 Uiso 1 1 calc R
C2 C 0.7390(3) 0.4107(4) 0.2502(4) 0.0595(16) Uani 1 1 d .
C8 C 0.6495(3) 0.3852(4) 0.3422(4) 0.0550(14) Uani 1 1 d .
H8A H 0.6698 0.4404 0.3918 0.066 Uiso 1 1 calc R
H8B H 0.6042 0.4002 0.3090 0.066 Uiso 1 1 calc R
C11 C 0.5286(3) 0.3428(5) 0.5750(4) 0.0698(18) Uani 1 1 d .
H11A H 0.4865 0.3737 0.5513 0.084 Uiso 1 1 calc R
H11B H 0.5236 0.2750 0.5981 0.084 Uiso 1 1 calc R
C12 C 0.5726(3) 0.3987(5) 0.6790(5) 0.0728(19) Uani 1 1 d .
H12A H 0.5554 0.3944 0.7451 0.087 Uiso 1 1 calc R
H12B H 0.5736 0.4681 0.6584 0.087 Uiso 1 1 calc R
C1 C 0.7828(3) 0.4564(5) 0.3598(5) 0.0679(16) Uani 1 1 d .
C3 C 0.7611(3) 0.4057(5) 0.1488(5) 0.0729(18) Uani 1 1 d .
H3 H 0.8005 0.4336 0.1513 0.088 Uiso 1 1 calc R
C5 C 0.6668(4) 0.3217(6) 0.0445(5) 0.088(2) Uani 1 1 d .
H5 H 0.6425 0.2897 -0.0235 0.106 Uiso 1 1 calc R
C4 C 0.7254(4) 0.3612(6) 0.0501(5) 0.083(2) Uani 1 1 d .
H4 H 0.7406 0.3572 -0.0149 0.100 Uiso 1 1 calc R
O1W O 0.6111(6) 0.0927(11) 0.3031(11) 0.174(7) Uani 0.50 1 d P
O2W O 0.5657(7) 0.1341(17) 0.769(3) 0.43(3) Uani 0.50 1 d P
O3W O 0.9090(9) 0.5309(14) 0.5659(16) 0.214(7) Uiso 0.50 1 d P

loop_
_atom_site_aniso_label
_atom_site_aniso_U_11
_atom_site_aniso_U_22
_atom_site_aniso_U_33
_atom_site_aniso_U_23
_atom_site_aniso_U_13
_atom_site_aniso_U_12
Cu 0.0408(5) 0.0599(6) 0.0300(4) 0.0018(5) 0.0138(3) 0.0051(5)
N1 0.040(2) 0.059(3) 0.0314(16) -0.0011(18) 0.0146(16) 0.0028(19)
O1 0.076(3) 0.071(3) 0.055(2) 0.009(2) 0.0204(19) 0.003(2)
N2 0.038(2) 0.055(3) 0.0360(18) -0.0008(19) 0.0113(16) 0.006(2)
C9 0.041(3) 0.059(3) 0.035(2) -0.002(2) 0.019(2) -0.008(3)
C10 0.036(3) 0.081(4) 0.049(3) -0.008(3) 0.014(2) 0.003(3)
C14 0.041(3) 0.056(3) 0.034(2) -0.003(2) 0.014(2) 0.002(3)
C7 0.057(4) 0.068(4) 0.042(3) 0.019(3) 0.025(3) 0.025(3)
C13 0.052(3) 0.072(4) 0.038(2) -0.008(3) 0.020(2) -0.006(3)
O2 0.120(4) 0.103(4) 0.102(3) 0.015(3) 0.038(3) -0.035(3)
C6 0.060(4) 0.120(6) 0.038(3) 0.010(3) 0.013(3) 0.020(4)
C2 0.068(4) 0.068(4) 0.050(3) 0.021(3) 0.029(3) 0.024(3)
C8 0.066(4) 0.061(4) 0.045(3) 0.018(3) 0.027(3) 0.018(3)
C11 0.043(3) 0.109(5) 0.063(3) -0.018(3) 0.025(3) -0.003(3)
C12 0.064(4) 0.102(5) 0.063(3) -0.028(3) 0.035(3) -0.011(4)
C1 0.072(4) 0.069(5) 0.074(4) 0.000(3) 0.039(3) 0.000(4)
C3 0.085(5) 0.080(5) 0.069(4) 0.027(3) 0.046(4) 0.027(4)
C5 0.090(5) 0.135(7) 0.042(3) 0.018(3) 0.023(3) 0.035(5)
C4 0.105(6) 0.114(6) 0.041(3) 0.018(3) 0.036(4) 0.042(5)
O1W 0.182(12) 0.219(15) 0.163(10) -0.141(10) 0.117(10) -0.160(11)
O2W 0.076(10) 0.30(3) 0.87(6) 0.37(4) 0.06(2) 0.006(13)

loop_
_atom_type_symbol
_atom_type_description
_atom_type_scat_dispersion_real
_atom_type_scat_dispersion_imag
_atom_type_scat_source
C C 0.0033 0.0016 'International Tables Vol C Tables 4.2.6.8 and 6.1.1.4'
H H 0.0000 0.0000 'International Tables Vol C Tables 4.2.6.8 and 6.1.1.4'
N N 0.0061 0.0033 'International Tables Vol C Tables 4.2.6.8 and 6.1.1.4'
O O 0.0106 0.0060 'International Tables Vol C Tables 4.2.6.8 and 6.1.1.4'
Cu Cu 0.3201 1.2651 'International Tables Vol C Tables 4.2.6.8 and 6.1.1.4'

loop_
_geom_angle_atom_site_label_1
_geom_angle_atom_site_label_2
_geom_angle_atom_site_label_3
_geom_angle
_geom_angle_site_symmetry_1
_geom_angle_site_symmetry_3
N2 Cu N2 180.0 7_656 .
N2 Cu N1 96.07(14) 7_656 .
N2 Cu N1 83.93(14) . .
N2 Cu N1 83.93(14) 7_656 7_656
N2 Cu N1 96.07(14) . 7_656
N1 Cu N1 180.000(1) . 7_656
C9 N1 C8 112.4(4) . .
C9 N1 Cu 106.0(2) . .
C8 N1 Cu 116.1(3) . .
C9 N1 H1 107.3 . .
C8 N1 H1 107.3 . .
Cu N1 H1 107.3 . .
C14 N2 Cu 111.6(2) . .
C14 N2 H2A 109.3 . .
Cu N2 H2A 109.3 . .
C14 N2 H2B 109.3 . .
Cu N2 H2B 109.3 . .
H2A N2 H2B 108.0 . .
N1 C9 C14 108.1(4) . .
N1 C9 C10 116.5(3) . .
C14 C9 C10 111.2(4) . .
N1 C9 H9 106.8 . .
C14 C9 H9 106.8 . .
C10 C9 H9 106.8 . .
C11 C10 C9 110.3(4) . .
C11 C10 H10A 109.6 . .
C9 C10 H10A 109.6 . .
C11 C10 H10B 109.6 . .
C9 C10 H10B 109.6 . .
H10A C10 H10B 108.1 . .
N2 C14 C13 112.5(4) . .
N2 C14 C9 108.2(4) . .
C13 C14 C9 110.7(4) . .
N2 C14 H14 108.4 . .
C13 C14 H14 108.4 . .
C9 C14 H14 108.4 . .
C2 C7 C6 118.9(4) . .
C2 C7 C8 122.2(5) . .
C6 C7 C8 118.8(5) . .
C14 C13 C12 110.7(4) . .
C14 C13 H13A 109.5 . .
C12 C13 H13A 109.5 . .
C14 C13 H13B 109.5 . .
C12 C13 H13B 109.5 . .
H13A C13 H13B 108.1 . .
C5 C6 C7 121.7(6) . .
C5 C6 H6 119.2 . .
C7 C6 H6 119.2 . .
C7 C2 C3 118.8(5) . .
C7 C2 C1 123.3(5) . .
C3 C2 C1 117.8(6) . .
N1 C8 C7 111.1(4) . .
N1 C8 H8A 109.4 . .
C7 C8 H8A 109.4 . .
N1 C8 H8B 109.4 . .
C7 C8 H8B 109.4 . .
H8A C8 H8B 108.0 . .
C12 C11 C10 110.8(4) . .
C12 C11 H11A 109.5 . .
C10 C11 H11A 109.5 . .
C12 C11 H11B 109.5 . .
C10 C11 H11B 109.5 . .
H11A C11 H11B 108.1 . .
C11 C12 C13 111.9(5) . .
C11 C12 H12A 109.2 . .
C13 C12 H12A 109.2 . .
C11 C12 H12B 109.2 . .
C13 C12 H12B 109.2 . .
H12A C12 H12B 107.9 . .
O2 C1 O1 125.2(6) . .
O2 C1 C2 117.5(6) . .
O1 C1 C2 117.3(6) . .
C4 C3 C2 120.6(6) . .
C4 C3 H3 119.7 . .
C2 C3 H3 119.7 . .
C4 C5 C6 119.7(6) . .
C4 C5 H5 120.1 . .
C6 C5 H5 120.1 . .
C3 C4 C5 120.2(5) . .
C3 C4 H4 119.9 . .
C5 C4 H4 119.9 . .

loop_
_geom_bond_atom_site_label_1
_geom_bond_atom_site_label_2
_geom_bond_distance
_geom_bond_site_symmetry_2
Cu N2 2.026(3) 7_656
Cu N2 2.026(3) .
Cu N1 2.050(4) .
Cu N1 2.050(4) 7_656
N1 C9 1.506(5) .
N1 C8 1.505(6) .
N1 H1 0.9100 .
O1 C1 1.263(7) .
N2 C14 1.488(6) .
N2 H2A 0.9000 .
N2 H2B 0.9000 .
C9 C14 1.516(6) .
C9 C10 1.530(7) .
C9 H9 0.9800 .
C10 C11 1.518(6) .
C10 H10A 0.9700 .
C10 H10B 0.9700 .
C14 C13 1.511(6) .
C14 H14 0.9800 .
C7 C2 1.370(8) .
C7 C6 1.375(7) .
C7 C8 1.519(6) .
C13 C12 1.526(7) .
C13 H13A 0.9700 .
C13 H13B 0.9700 .
O2 C1 1.254(7) .
C6 C5 1.373(7) .
C6 H6 0.9300 .
C2 C3 1.430(7) .
C2 C1 1.498(8) .
C8 H8A 0.9700 .
C8 H8B 0.9700 .
C11 C12 1.519(7) .
C11 H11A 0.9700 .
C11 H11B 0.9700 .
C12 H12A 0.9700 .
C12 H12B 0.9700 .
C3 C4 1.340(9) .
C3 H3 0.9300 .
C5 C4 1.368(10) .
C5 H5 0.9300 .
C4 H4 0.9300 .

loop_
_geom_torsion_atom_site_label_1
_geom_torsion_atom_site_label_2
_geom_torsion_atom_site_label_3
_geom_torsion_atom_site_label_4
_geom_torsion
_geom_torsion_site_symmetry_1
N2 Cu N1 C9 155.2(3) 7_656
N2 Cu N1 C9 -24.8(3) .
N1 Cu N1 C9 -72(100) 7_656
N2 Cu N1 C8 -79.3(3) 7_656
N2 Cu N1 C8 100.7(3) .
N1 Cu N1 C8 54(100) 7_656
N2 Cu N2 C14 73(100) 7_656
N1 Cu N2 C14 -1.8(3) .
N1 Cu N2 C14 178.2(3) 7_656
C8 N1 C9 C14 -80.9(5) .
Cu N1 C9 C14 46.9(5) .
C8 N1 C9 C10 45.3(6) .
Cu N1 C9 C10 173.0(4) .
N1 C9 C10 C11 178.4(5) .
C14 C9 C10 C11 -57.1(6) .
Cu N2 C14 C13 150.8(4) .
Cu N2 C14 C9 28.1(4) .
N1 C9 C14 N2 -49.7(5) .
C10 C9 C14 N2 -178.9(4) .
N1 C9 C14 C13 -173.4(4) .
C10 C9 C14 C13 57.4(6) .
N2 C14 C13 C12 -177.3(4) .
C9 C14 C13 C12 -56.0(6) .
C2 C7 C6 C5 1.2(9) .
C8 C7 C6 C5 175.9(6) .
C6 C7 C2 C3 1.4(8) .
C8 C7 C2 C3 -173.2(5) .
C6 C7 C2 C1 -177.9(5) .
C8 C7 C2 C1 7.6(8) .
C9 N1 C8 C7 -176.3(4) .
Cu N1 C8 C7 61.5(5) .
C2 C7 C8 N1 -100.4(6) .
C6 C7 C8 N1 85.0(6) .
C9 C10 C11 C12 55.6(7) .
C10 C11 C12 C13 -55.5(7) .
C14 C13 C12 C11 55.5(7) .
C7 C2 C1 O2 -137.0(6) .
C3 C2 C1 O2 43.8(8) .
C7 C2 C1 O1 44.1(8) .
C3 C2 C1 O1 -135.1(6) .
C7 C2 C3 C4 -2.7(9) .
C1 C2 C3 C4 176.6(6) .
C7 C6 C5 C4 -2.6(10) .
C2 C3 C4 C5 1.3(10) .
C6 C5 C4 C3 1.3(11) .
